data_7108981
loop_
_publ_author_name
'Cam Thuy Hoang'
'Ivan Prokes'
'Guy J. Clarkson'
'Matthew J. Rowland'
'James H. R. Tucker'
'Michael Shipman'
'Tiffany R. Walsh'

_publ_section_title
;
 Study of boron-nitrogen dative bonds using azetidine inversion dynamics
;
_journal_name_full Chem.Commun.
_journal_page_first 2509
_journal_paper_doi 10.1039/c3cc36159d
_journal_volume 49
_journal_year 2013
_chemical_formula_moiety 'C18 H20 B N O2'
_chemical_formula_sum 'C18 H20 B N O2'
_chemical_formula_weight 293.16
_chemical_name_systematic
;
?
;
_space_group_IT_number 2
_symmetry_cell_setting triclinic
_symmetry_space_group_name_Hall '-P 1'
_symmetry_space_group_name_H-M 'P -1'
_atom_sites_solution_hydrogens geom
_atom_sites_solution_primary direct
_atom_sites_solution_secondary difmap
_audit_creation_method SHELXL-97
_cell_angle_alpha 109.741(3)
_cell_angle_beta 91.202(2)
_cell_angle_gamma 106.800(3)
_cell_formula_units_Z 4
_cell_length_a 10.8044(3)
_cell_length_b 12.8701(4)
_cell_length_c 13.0240(3)
_cell_measurement_reflns_used 12834
_cell_measurement_temperature 150(2)
_cell_measurement_theta_max 70.66
_cell_measurement_theta_min 3.63
_cell_volume 1617.65(9)
_computing_cell_refinement 'CrysAlis RED, Oxford Diffraction Ltd'
_computing_data_collection 'CrysAlis CCD, Oxford Diffraction Ltd'
_computing_data_reduction 'CrysAlis RED, Oxford Diffraction Ltd'
_computing_molecular_graphics 'SHELXTL (Sheldrick, 1997)'
_computing_publication_material 'SHELXTL (Sheldrick, 1997)'
_computing_structure_refinement 'SHELXL-97 (Sheldrick, 1997)'
_computing_structure_solution 'SHELXS-97 (Sheldrick, 1990)'
_diffrn_ambient_temperature 150(2)
_diffrn_detector_area_resol_mean 10.2833
_diffrn_measured_fraction_theta_full 0.984
_diffrn_measured_fraction_theta_max 0.984
_diffrn_measurement_device_type 'Oxford Diffraction Gemini R'
_diffrn_measurement_method '\f & \w scans'
_diffrn_radiation_monochromator graphite
_diffrn_radiation_source 'Enhance (Mo) X-ray Source'
_diffrn_radiation_type CuK\a
_diffrn_radiation_wavelength 1.54184
_diffrn_reflns_av_R_equivalents 0.0311
_diffrn_reflns_av_sigmaI/netI 0.0216
_diffrn_reflns_limit_h_max 12
_diffrn_reflns_limit_h_min -12
_diffrn_reflns_limit_k_max 15
_diffrn_reflns_limit_k_min -15
_diffrn_reflns_limit_l_max 15
_diffrn_reflns_limit_l_min -15
_diffrn_reflns_number 21989
_diffrn_reflns_theta_full 67.99
_diffrn_reflns_theta_max 67.99
_diffrn_reflns_theta_min 3.64
_diffrn_standards_decay_% nil
_exptl_absorpt_coefficient_mu 0.607
_exptl_absorpt_correction_T_max 1.00
_exptl_absorpt_correction_T_min 0.88
_exptl_absorpt_correction_type multi-scan
_exptl_absorpt_process_details 'ABSPACK(CrysAlis, Oxford Diffraction)'
_exptl_crystal_colour colourless
_exptl_crystal_density_diffrn 1.204
_exptl_crystal_density_method 'not measured'
_exptl_crystal_description block
_exptl_crystal_F_000 624
_exptl_crystal_size_max 0.24
_exptl_crystal_size_mid 0.16
_exptl_crystal_size_min 0.10
_refine_diff_density_max 0.237
_refine_diff_density_min -0.197
_refine_diff_density_rms 0.035
_refine_ls_extinction_method none
_refine_ls_goodness_of_fit_ref 1.023
_refine_ls_hydrogen_treatment constr
_refine_ls_matrix_type full
_refine_ls_number_parameters 401
_refine_ls_number_reflns 5791
_refine_ls_number_restraints 0
_refine_ls_restrained_S_all 1.023
_refine_ls_R_factor_all 0.0429
_refine_ls_R_factor_gt 0.0374
_refine_ls_shift/su_max 0.000
_refine_ls_shift/su_mean 0.000
_refine_ls_structure_factor_coef Fsqd
_refine_ls_weighting_details 'calc w=1/[\s^2^(Fo^2^)+(0.0601P)^2^+0.2350P] where P=(Fo^2^+2Fc^2^)/3'
_refine_ls_weighting_scheme calc
_refine_ls_wR_factor_gt 0.0983
_refine_ls_wR_factor_ref 0.1033
_reflns_number_gt 5041
_reflns_number_total 5791
_reflns_threshold_expression >2sigma(I)
_cod_data_source_file c3cc36159d.txt
_cod_data_source_block th2
_cod_original_cell_volume 1617.65(8)
_cod_original_sg_symbol_H-M P-1
_cod_database_code 7108981

loop_
_symmetry_equiv_pos_as_xyz
'x, y, z'
'-x, -y, -z'

loop_
_atom_site_label
_atom_site_type_symbol
_atom_site_fract_x
_atom_site_fract_y
_atom_site_fract_z
_atom_site_U_iso_or_equiv
_atom_site_adp_type
_atom_site_occupancy
_atom_site_symmetry_multiplicity
_atom_site_calc_flag
_atom_site_refinement_flags
B101 B 0.90669(13) 0.02716(11) 0.29726(11) 0.0299(3) Uani 1 1 d .
C102 C 1.05656(12) 0.10247(10) 0.33059(10) 0.0314(3) Uani 1 1 d .
C103 C 1.15661(12) 0.11978(11) 0.26651(11) 0.0372(3) Uani 1 1 d .
H103 H 1.1388 0.0854 0.1886 0.045 Uiso 1 1 calc R
C104 C 1.28226(13) 0.18734(12) 0.31668(14) 0.0455(3) Uani 1 1 d .
H104 H 1.3502 0.2002 0.2729 0.055 Uiso 1 1 calc R
C105 C 1.30920(13) 0.23614(12) 0.43021(14) 0.0496(4) Uani 1 1 d .
H105 H 1.3960 0.2808 0.4637 0.059 Uiso 1 1 calc R
C106 C 1.21143(14) 0.22076(12) 0.49569(12) 0.0441(3) Uani 1 1 d .
H106 H 1.2301 0.2545 0.5736 0.053 Uiso 1 1 calc R
C107 C 1.08527(12) 0.15485(10) 0.44478(10) 0.0342(3) Uani 1 1 d .
C108 C 0.96531(13) 0.13168(12) 0.50120(10) 0.0369(3) Uani 1 1 d .
H10A H 0.9611 0.0698 0.5313 0.044 Uiso 1 1 calc R
H10B H 0.9648 0.2030 0.5619 0.044 Uiso 1 1 calc R
N109 N 0.85411(9) 0.09372(8) 0.41279(8) 0.0302(2) Uani 1 1 d .
C110 C 0.80657(11) 0.19292(10) 0.40884(10) 0.0315(3) Uani 1 1 d .
H11A H 0.8112 0.2039 0.3372 0.038 Uiso 1 1 calc R
H11B H 0.8491 0.2674 0.4702 0.038 Uiso 1 1 calc R
C111 C 0.66751(12) 0.12909(11) 0.42469(10) 0.0346(3) Uani 1 1 d .
C112 C 0.72133(12) 0.03367(11) 0.43548(12) 0.0382(3) Uani 1 1 d .
H11C H 0.7215 0.0294 0.5100 0.046 Uiso 1 1 calc R
H11D H 0.6782 -0.0440 0.3788 0.046 Uiso 1 1 calc R
C113 C 0.62082(13) 0.19421(12) 0.52888(11) 0.0417(3) Uani 1 1 d .
H11E H 0.6871 0.2178 0.5920 0.063 Uiso 1 1 calc R
H11F H 0.5392 0.1435 0.5399 0.063 Uiso 1 1 calc R
H11G H 0.6061 0.2634 0.5221 0.063 Uiso 1 1 calc R
C114 C 0.56808(13) 0.09042(14) 0.32432(12) 0.0490(4) Uani 1 1 d .
H11H H 0.5551 0.1589 0.3143 0.074 Uiso 1 1 calc R
H11I H 0.4851 0.0410 0.3348 0.074 Uiso 1 1 calc R
H11J H 0.5998 0.0464 0.2590 0.074 Uiso 1 1 calc R
O115 O 0.83250(8) 0.02749(7) 0.20192(7) 0.0328(2) Uani 1 1 d .
C116 C 0.76273(11) -0.08583(11) 0.14262(10) 0.0330(3) Uani 1 1 d .
C117 C 0.67849(13) -0.12775(13) 0.04692(11) 0.0423(3) Uani 1 1 d .
H117 H 0.6601 -0.0771 0.0144 0.051 Uiso 1 1 calc R
C118 C 0.62089(14) -0.24853(14) -0.00054(12) 0.0509(4) Uani 1 1 d .
H118 H 0.5618 -0.2808 -0.0666 0.061 Uiso 1 1 calc R
C119 C 0.64860(14) -0.32136(13) 0.04712(12) 0.0502(4) Uani 1 1 d .
H119 H 0.6084 -0.4030 0.0129 0.060 Uiso 1 1 calc R
C120 C 0.73459(13) -0.27805(11) 0.14468(12) 0.0419(3) Uani 1 1 d .
H120 H 0.7537 -0.3285 0.1772 0.050 Uiso 1 1 calc R
C121 C 0.79025(11) -0.15908(11) 0.19147(10) 0.0333(3) Uani 1 1 d .
O122 O 0.87758(8) -0.09661(7) 0.28441(7) 0.0336(2) Uani 1 1 d .
B201 B 0.99965(14) 0.54633(12) 0.24118(11) 0.0324(3) Uani 1 1 d .
C202 C 1.11631(12) 0.64223(10) 0.21957(9) 0.0327(3) Uani 1 1 d .
C203 C 1.12999(13) 0.75591(11) 0.22689(10) 0.0351(3) Uani 1 1 d .
H203 H 1.0593 0.7861 0.2433 0.042 Uiso 1 1 calc R
C204 C 1.24739(14) 0.82485(12) 0.21013(11) 0.0414(3) Uani 1 1 d .
H204 H 1.2572 0.9028 0.2170 0.050 Uiso 1 1 calc R
C205 C 1.35039(14) 0.78081(13) 0.18345(12) 0.0467(3) Uani 1 1 d .
H205 H 1.4298 0.8285 0.1716 0.056 Uiso 1 1 calc R
C206 C 1.33788(14) 0.66769(13) 0.17408(11) 0.0443(3) Uani 1 1 d .
H206 H 1.4077 0.6368 0.1550 0.053 Uiso 1 1 calc R
C207 C 1.22156(13) 0.60050(11) 0.19300(10) 0.0371(3) Uani 1 1 d .
C208 C 1.19244(13) 0.47842(12) 0.19238(11) 0.0407(3) Uani 1 1 d .
H20A H 1.2291 0.4314 0.1314 0.049 Uiso 1 1 calc R
H20B H 1.2295 0.4791 0.2628 0.049 Uiso 1 1 calc R
N209 N 1.04781(10) 0.43106(9) 0.17681(8) 0.0344(2) Uani 1 1 d .
C210 C 0.98501(14) 0.36480(11) 0.05746(10) 0.0388(3) Uani 1 1 d .
H21A H 1.0491 0.3572 0.0044 0.047 Uiso 1 1 calc R
H21B H 0.9194 0.3956 0.0347 0.047 Uiso 1 1 calc R
C211 C 0.92423(13) 0.25262(11) 0.08281(10) 0.0368(3) Uani 1 1 d .
C212 C 0.99429(14) 0.32121(11) 0.20177(10) 0.0382(3) Uani 1 1 d .
H21C H 0.9337 0.3280 0.2578 0.046 Uiso 1 1 calc R
H21D H 1.0629 0.2916 0.2212 0.046 Uiso 1 1 calc R
C213 C 0.77707(14) 0.21457(13) 0.07712(12) 0.0455(3) Uani 1 1 d .
H21E H 0.7489 0.2824 0.1137 0.068 Uiso 1 1 calc R
H21F H 0.7495 0.1583 0.1140 0.068 Uiso 1 1 calc R
H21G H 0.7376 0.1784 -0.0001 0.068 Uiso 1 1 calc R
C214 C 0.97347(15) 0.15272(12) 0.01878(11) 0.0439(3) Uani 1 1 d .
H21H H 0.9399 0.1250 -0.0594 0.066 Uiso 1 1 calc R
H21I H 0.9432 0.0891 0.0466 0.066 Uiso 1 1 calc R
H21J H 1.0690 0.1799 0.0279 0.066 Uiso 1 1 calc R
O215 O 0.86581(8) 0.52660(7) 0.19768(7) 0.0365(2) Uani 1 1 d .
C216 C 0.79017(13) 0.50581(10) 0.27595(11) 0.0374(3) Uani 1 1 d .
C217 C 0.65642(14) 0.47447(12) 0.26919(14) 0.0494(4) Uani 1 1 d .
H217 H 0.6039 0.4648 0.2051 0.059 Uiso 1 1 calc R
C218 C 0.60109(16) 0.45743(13) 0.36070(17) 0.0590(5) Uani 1 1 d .
H218 H 0.5090 0.4358 0.3589 0.071 Uiso 1 1 calc R
C219 C 0.67766(17) 0.47145(13) 0.45352(15) 0.0574(5) Uani 1 1 d .
H219 H 0.6372 0.4590 0.5143 0.069 Uiso 1 1 calc R
C220 C 0.81351(16) 0.50354(12) 0.46014(12) 0.0461(3) Uani 1 1 d .
H220 H 0.8663 0.5128 0.5239 0.055 Uiso 1 1 calc R
C221 C 0.86740(13) 0.52111(10) 0.37008(11) 0.0359(3) Uani 1 1 d .
O222 O 0.99654(8) 0.55431(7) 0.35734(7) 0.0343(2) Uani 1 1 d .

loop_
_atom_site_aniso_label
_atom_site_aniso_U_11
_atom_site_aniso_U_22
_atom_site_aniso_U_33
_atom_site_aniso_U_23
_atom_site_aniso_U_13
_atom_site_aniso_U_12
B101 0.0312(7) 0.0266(6) 0.0319(6) 0.0090(5) 0.0071(5) 0.0107(5)
C102 0.0309(6) 0.0247(6) 0.0387(6) 0.0093(5) 0.0041(5) 0.0117(5)
C103 0.0332(6) 0.0318(6) 0.0486(7) 0.0131(5) 0.0102(5) 0.0144(5)
C104 0.0299(7) 0.0370(7) 0.0722(10) 0.0198(7) 0.0128(6) 0.0137(6)
C105 0.0271(7) 0.0351(7) 0.0781(11) 0.0110(7) -0.0046(6) 0.0094(6)
C106 0.0412(7) 0.0342(7) 0.0501(8) 0.0030(6) -0.0088(6) 0.0171(6)
C107 0.0343(6) 0.0281(6) 0.0403(6) 0.0077(5) 0.0012(5) 0.0157(5)
C108 0.0423(7) 0.0388(7) 0.0318(6) 0.0089(5) 0.0033(5) 0.0207(6)
N109 0.0300(5) 0.0273(5) 0.0351(5) 0.0117(4) 0.0071(4) 0.0110(4)
C110 0.0309(6) 0.0265(6) 0.0386(6) 0.0114(5) 0.0057(5) 0.0115(5)
C111 0.0292(6) 0.0320(6) 0.0404(7) 0.0093(5) 0.0070(5) 0.0106(5)
C112 0.0362(7) 0.0318(6) 0.0491(7) 0.0165(6) 0.0176(6) 0.0112(5)
C113 0.0367(7) 0.0429(7) 0.0446(7) 0.0106(6) 0.0111(5) 0.0168(6)
C114 0.0320(7) 0.0547(9) 0.0481(8) 0.0059(7) 0.0014(6) 0.0110(6)
O115 0.0336(4) 0.0276(4) 0.0331(4) 0.0085(3) 0.0019(3) 0.0068(3)
C116 0.0279(6) 0.0315(6) 0.0328(6) 0.0053(5) 0.0085(5) 0.0066(5)
C117 0.0365(7) 0.0464(8) 0.0353(7) 0.0062(6) 0.0048(5) 0.0102(6)
C118 0.0380(7) 0.0517(9) 0.0401(7) -0.0029(6) 0.0039(6) 0.0033(6)
C119 0.0426(8) 0.0343(7) 0.0500(8) -0.0038(6) 0.0160(6) -0.0007(6)
C120 0.0402(7) 0.0295(6) 0.0487(8) 0.0070(6) 0.0182(6) 0.0075(5)
C121 0.0292(6) 0.0302(6) 0.0355(6) 0.0064(5) 0.0114(5) 0.0079(5)
O122 0.0357(5) 0.0267(4) 0.0371(4) 0.0095(3) 0.0052(3) 0.0103(3)
B201 0.0369(7) 0.0279(7) 0.0306(7) 0.0071(5) 0.0082(5) 0.0115(6)
C202 0.0373(7) 0.0313(6) 0.0255(5) 0.0063(5) 0.0068(5) 0.0094(5)
C203 0.0413(7) 0.0331(6) 0.0286(6) 0.0091(5) 0.0061(5) 0.0106(5)
C204 0.0496(8) 0.0336(7) 0.0360(7) 0.0128(5) 0.0075(6) 0.0056(6)
C205 0.0435(8) 0.0468(8) 0.0418(7) 0.0156(6) 0.0138(6) 0.0022(6)
C206 0.0401(7) 0.0475(8) 0.0418(7) 0.0112(6) 0.0162(6) 0.0135(6)
C207 0.0397(7) 0.0365(7) 0.0315(6) 0.0078(5) 0.0104(5) 0.0116(6)
C208 0.0412(7) 0.0389(7) 0.0427(7) 0.0105(6) 0.0142(6) 0.0178(6)
N209 0.0426(6) 0.0291(5) 0.0312(5) 0.0098(4) 0.0111(4) 0.0117(4)
C210 0.0545(8) 0.0308(6) 0.0300(6) 0.0090(5) 0.0114(5) 0.0136(6)
C211 0.0508(8) 0.0286(6) 0.0316(6) 0.0101(5) 0.0115(5) 0.0139(6)
C212 0.0528(8) 0.0294(6) 0.0343(6) 0.0120(5) 0.0113(6) 0.0148(6)
C213 0.0526(8) 0.0421(7) 0.0411(7) 0.0148(6) 0.0100(6) 0.0137(6)
C214 0.0609(9) 0.0323(7) 0.0382(7) 0.0095(5) 0.0149(6) 0.0176(6)
O215 0.0355(5) 0.0337(5) 0.0374(5) 0.0103(4) 0.0061(4) 0.0098(4)
C216 0.0364(7) 0.0242(6) 0.0481(7) 0.0084(5) 0.0130(5) 0.0093(5)
C217 0.0383(7) 0.0303(7) 0.0715(10) 0.0097(6) 0.0111(7) 0.0088(6)
C218 0.0427(8) 0.0347(8) 0.0957(13) 0.0185(8) 0.0337(9) 0.0106(6)
C219 0.0642(10) 0.0388(8) 0.0787(12) 0.0260(8) 0.0455(9) 0.0218(7)
C220 0.0608(9) 0.0354(7) 0.0510(8) 0.0182(6) 0.0298(7) 0.0231(7)
C221 0.0402(7) 0.0254(6) 0.0429(7) 0.0101(5) 0.0174(5) 0.0130(5)
O222 0.0367(5) 0.0341(4) 0.0319(4) 0.0103(3) 0.0110(3) 0.0122(4)

loop_
_atom_type_symbol
_atom_type_description
_atom_type_scat_dispersion_real
_atom_type_scat_dispersion_imag
_atom_type_scat_source
C C 0.0181 0.0091 'International Tables Vol C Tables 4.2.6.8 and 6.1.1.4'
H H 0.0000 0.0000 'International Tables Vol C Tables 4.2.6.8 and 6.1.1.4'
B B 0.0090 0.0039 'International Tables Vol C Tables 4.2.6.8 and 6.1.1.4'
N N 0.0311 0.0180 'International Tables Vol C Tables 4.2.6.8 and 6.1.1.4'
O O 0.0492 0.0322 'International Tables Vol C Tables 4.2.6.8 and 6.1.1.4'

loop_
_geom_angle_atom_site_label_1
_geom_angle_atom_site_label_2
_geom_angle_atom_site_label_3
_geom_angle
O115 B101 O122 105.90(9)
O115 B101 C102 119.70(10)
O122 B101 C102 115.01(10)
O115 B101 N109 110.21(9)
O122 B101 N109 107.86(9)
C102 B101 N109 97.43(9)
C103 C102 C107 118.83(11)
C103 C102 B101 131.11(11)
C107 C102 B101 110.04(11)
C104 C103 C102 119.87(13)
C104 C103 H103 120.1
C102 C103 H103 120.1
C105 C104 C103 120.34(13)
C105 C104 H104 119.8
C103 C104 H104 119.8
C106 C105 C104 120.90(13)
C106 C105 H105 119.5
C104 C105 H105 119.5
C105 C106 C107 118.44(14)
C105 C106 H106 120.8
C107 C106 H106 120.8
C106 C107 C102 121.59(13)
C106 C107 C108 126.43(12)
C102 C107 C108 111.98(11)
N109 C108 C107 104.47(10)
N109 C108 H10A 110.9
C107 C108 H10A 110.9
N109 C108 H10B 110.9
C107 C108 H10B 110.9
H10A C108 H10B 108.9
C108 N109 C112 116.67(10)
C108 N109 C110 113.25(9)
C112 N109 C110 89.74(8)
C108 N109 B101 105.06(9)
C112 N109 B101 118.12(9)
C110 N109 B101 113.91(9)
N109 C110 C111 91.02(9)
N109 C110 H11A 113.5
C111 C110 H11A 113.5
N109 C110 H11B 113.5
C111 C110 H11B 113.5
H11A C110 H11B 110.8
C113 C111 C114 111.57(11)
C113 C111 C110 114.07(10)
C114 C111 C110 113.02(11)
C113 C111 C112 113.71(11)
C114 C111 C112 115.06(11)
C110 C111 C112 87.49(9)
N109 C112 C111 91.55(9)
N109 C112 H11C 113.4
C111 C112 H11C 113.4
N109 C112 H11D 113.4
C111 C112 H11D 113.4
H11C C112 H11D 110.7
C111 C113 H11E 109.5
C111 C113 H11F 109.5
H11E C113 H11F 109.5
C111 C113 H11G 109.5
H11E C113 H11G 109.5
H11F C113 H11G 109.5
C111 C114 H11H 109.5
C111 C114 H11I 109.5
H11H C114 H11I 109.5
C111 C114 H11J 109.5
H11H C114 H11J 109.5
H11I C114 H11J 109.5
C116 O115 B101 106.72(9)
O115 C116 C117 127.55(12)
O115 C116 C121 110.32(11)
C117 C116 C121 122.11(12)
C116 C117 C118 117.04(14)
C116 C117 H117 121.5
C118 C117 H117 121.5
C119 C118 C117 121.02(14)
C119 C118 H118 119.5
C117 C118 H118 119.5
C118 C119 C120 121.66(13)
C118 C119 H119 119.2
C120 C119 H119 119.2
C121 C120 C119 117.08(14)
C121 C120 H120 121.5
C119 C120 H120 121.5
O122 C121 C120 128.13(13)
O122 C121 C116 110.76(10)
C120 C121 C116 121.09(12)
C121 O122 B101 106.24(9)
O215 B201 O222 106.06(10)
O215 B201 C202 119.60(11)
O222 B201 C202 115.77(10)
O215 B201 N209 110.55(10)
O222 B201 N209 106.34(10)
C202 B201 N209 97.56(9)
C207 C202 C203 118.23(12)
C207 C202 B201 110.18(11)
C203 C202 B201 131.55(11)
C204 C203 C202 119.87(12)
C204 C203 H203 120.1
C202 C203 H203 120.1
C205 C204 C203 120.61(13)
C205 C204 H204 119.7
C203 C204 H204 119.7
C206 C205 C204 120.32(13)
C206 C205 H205 119.8
C204 C205 H205 119.8
C207 C206 C205 118.64(13)
C207 C206 H206 120.7
C205 C206 H206 120.7
C206 C207 C202 122.31(13)
C206 C207 C208 126.19(12)
C202 C207 C208 111.46(11)
N209 C208 C207 104.88(10)
N209 C208 H20A 110.8
C207 C208 H20A 110.8
N209 C208 H20B 110.8
C207 C208 H20B 110.8
H20A C208 H20B 108.8
C208 N209 C212 114.67(10)
C208 N209 C210 115.00(10)
C212 N209 C210 89.75(9)
C208 N209 B201 104.36(9)
C212 N209 B201 119.30(9)
C210 N209 B201 113.97(10)
N209 C210 C211 90.94(9)
N209 C210 H21A 113.5
C211 C210 H21A 113.5
N209 C210 H21B 113.5
C211 C210 H21B 113.5
H21A C210 H21B 110.8
C213 C211 C214 112.08(11)
C213 C211 C212 112.77(11)
C214 C211 C212 114.07(11)
C213 C211 C210 115.14(11)
C214 C211 C210 113.20(11)
C212 C211 C210 87.53(9)
N209 C212 C211 91.69(9)
N209 C212 H21C 113.3
C211 C212 H21C 113.3
N209 C212 H21D 113.3
C211 C212 H21D 113.3
H21C C212 H21D 110.7
C211 C213 H21E 109.5
C211 C213 H21F 109.5
H21E C213 H21F 109.5
C211 C213 H21G 109.5
H21E C213 H21G 109.5
H21F C213 H21G 109.5
C211 C214 H21H 109.5
C211 C214 H21I 109.5
H21H C214 H21I 109.5
C211 C214 H21J 109.5
H21H C214 H21J 109.5
H21I C214 H21J 109.5
C216 O215 B201 106.22(10)
O215 C216 C217 127.77(14)
O215 C216 C221 110.67(11)
C217 C216 C221 121.56(13)
C216 C217 C218 117.12(16)
C216 C217 H217 121.4
C218 C217 H217 121.4
C219 C218 C217 121.27(14)
C219 C218 H218 119.4
C217 C218 H218 119.4
C218 C219 C220 121.43(14)
C218 C219 H219 119.3
C220 C219 H219 119.3
C221 C220 C219 116.99(16)
C221 C220 H220 121.5
C219 C220 H220 121.5
O222 C221 C220 127.97(13)
O222 C221 C216 110.41(11)
C220 C221 C216 121.62(13)
C221 O222 B201 105.68(10)

loop_
_geom_bond_atom_site_label_1
_geom_bond_atom_site_label_2
_geom_bond_distance
B101 O115 1.4657(16)
B101 O122 1.4807(15)
B101 C102 1.5902(18)
B101 N109 1.6635(16)
C102 C103 1.3925(18)
C102 C107 1.3946(17)
C103 C104 1.3865(19)
C103 H103 0.9500
C104 C105 1.384(2)
C104 H104 0.9500
C105 C106 1.383(2)
C105 H105 0.9500
C106 C107 1.3896(18)
C106 H106 0.9500
C107 C108 1.5077(18)
C108 N109 1.4935(16)
C108 H10A 0.9900
C108 H10B 0.9900
N109 C112 1.5080(15)
N109 C110 1.5228(15)
C110 C111 1.5457(16)
C110 H11A 0.9900
C110 H11B 0.9900
C111 C113 1.5175(17)
C111 C114 1.5176(18)
C111 C112 1.5467(18)
C112 H11C 0.9900
C112 H11D 0.9900
C113 H11E 0.9800
C113 H11F 0.9800
C113 H11G 0.9800
C114 H11H 0.9800
C114 H11I 0.9800
C114 H11J 0.9800
O115 C116 1.3678(14)
C116 C117 1.3738(18)
C116 C121 1.3933(19)
C117 C118 1.400(2)
C117 H117 0.9500
C118 C119 1.379(2)
C118 H118 0.9500
C119 C120 1.400(2)
C119 H119 0.9500
C120 C121 1.3782(18)
C120 H120 0.9500
C121 O122 1.3631(15)
B201 O215 1.4604(17)
B201 O222 1.4831(16)
B201 C202 1.5942(18)
B201 N209 1.6730(17)
C202 C207 1.3947(18)
C202 C203 1.3971(18)
C203 C204 1.3913(19)
C203 H203 0.9500
C204 C205 1.389(2)
C204 H204 0.9500
C205 C206 1.385(2)
C205 H205 0.9500
C206 C207 1.3845(19)
C206 H206 0.9500
C207 C208 1.5076(19)
C208 N209 1.4857(17)
C208 H20A 0.9900
C208 H20B 0.9900
N209 C212 1.5114(16)
N209 C210 1.5263(16)
C210 C211 1.5517(17)
C210 H21A 0.9900
C210 H21B 0.9900
C211 C213 1.515(2)
C211 C214 1.5236(18)
C211 C212 1.5470(18)
C212 H21C 0.9900
C212 H21D 0.9900
C213 H21E 0.9800
C213 H21F 0.9800
C213 H21G 0.9800
C214 H21H 0.9800
C214 H21I 0.9800
C214 H21J 0.9800
O215 C216 1.3680(16)
C216 C217 1.3756(19)
C216 C221 1.392(2)
C217 C218 1.399(2)
C217 H217 0.9500
C218 C219 1.379(3)
C218 H218 0.9500
C219 C220 1.397(2)
C219 H219 0.9500
C220 C221 1.3776(19)
C220 H220 0.9500
C221 O222 1.3674(15)
